data_7239399
loop_
_publ_author_name
'Hussain, M. Kamil'
'Ansari, M. Imran'
'Yadav, N.'
'Gupta, Puneet K.'
'Gupta, A. K.'
'Saxena, R.'
'Fatima, I.'
'Manohar, M.'
'Kushwaha, P.'
'Khedgikar, V.'
'Gautam, J.'
'Kant, Ruchir'
'Maulik, P. R.'
'Trivedi, R.'
'Dwivedi, A.'
'Kumar, K. Ravi'
'Saxena, A. K.'
'Hajela, K.'

_publ_section_title
;
 Design and synthesis of ER\a/ER\b selective coumarin and chromene
 derivatives as potential anti-breast cancer and anti-osteoporotic agents
;
_journal_issue 17
_journal_name_full 'RSC Adv.'
_journal_page_first 8828
_journal_paper_doi 10.1039/C3RA45749D
_journal_volume 4
_journal_year 2014
_chemical_compound_source 'see text'
_chemical_formula_moiety 'C31 H31 N O6'
_chemical_formula_sum 'C31 H31 N O6'
_chemical_formula_weight 513.57
_space_group_IT_number 2
_space_group_name_Hall '-P 1'
_space_group_name_H-M_alt 'P -1'
_symmetry_cell_setting triclinic
_symmetry_Int_Tables_number 2
_symmetry_space_group_name_Hall '-P 1'
_symmetry_space_group_name_H-M 'P -1'
_atom_sites_solution_hydrogens geom
_atom_sites_solution_primary direct
_atom_sites_solution_secondary difmap
_cell_angle_alpha 104.343(2)
_cell_angle_beta 94.619(2)
_cell_angle_gamma 106.200(2)
_cell_formula_units_Z 2
_cell_length_a 8.7579(8)
_cell_length_b 10.0549(9)
_cell_length_c 16.4135(15)
_cell_measurement_temperature 293(2)
_cell_volume 1327.2(2)
_computing_cell_refinement 'SAINT (Bruker, 2001)'
_computing_data_collection 'SMART (Bruker, 2001)'
_computing_data_reduction SAINT
_computing_molecular_graphics 'SHELXTL/PC (Sheldrick, 1990)'
_computing_publication_material 'SHELXTL/PC (Sheldrick, 1990)'
_computing_structure_refinement 'SHELXL-97 (Sheldrick, 1997)'
_computing_structure_solution 'SHELXS-97 (Sheldrick, 1990)'
_diffrn_ambient_temperature 293(2)
_diffrn_measured_fraction_theta_full 0.958
_diffrn_measured_fraction_theta_max 0.958
_diffrn_measurement_device 'Bruker SMART APEX CCD area-detector'
_diffrn_measurement_device_type 'CCD Area Detector'
_diffrn_measurement_method '\w scan'
_diffrn_radiation_monochromator graphite
_diffrn_radiation_source 'fine-focus sealed tube'
_diffrn_radiation_type MoK\a
_diffrn_radiation_wavelength 0.71073
_diffrn_reflns_av_R_equivalents 0.0182
_diffrn_reflns_av_sigmaI/netI 0.0224
_diffrn_reflns_limit_h_max 11
_diffrn_reflns_limit_h_min -11
_diffrn_reflns_limit_k_max 13
_diffrn_reflns_limit_k_min -13
_diffrn_reflns_limit_l_max 21
_diffrn_reflns_limit_l_min -21
_diffrn_reflns_number 15674
_diffrn_reflns_theta_full 28.09
_diffrn_reflns_theta_max 28.09
_diffrn_reflns_theta_min 2.20
_diffrn_standards_number 0
_exptl_absorpt_coefficient_mu 0.089
_exptl_absorpt_correction_type none
_exptl_crystal_colour ' Colorless'
_exptl_crystal_density_diffrn 1.285
_exptl_crystal_density_method 'Not Measured'
_exptl_crystal_description ' Block'
_exptl_crystal_F_000 544
_refine_diff_density_max 0.265
_refine_diff_density_min -0.208
_refine_diff_density_rms 0.036
_refine_ls_extinction_method none
_refine_ls_goodness_of_fit_ref 1.034
_refine_ls_hydrogen_treatment constr
_refine_ls_matrix_type full
_refine_ls_number_parameters 345
_refine_ls_number_reflns 6205
_refine_ls_number_restraints 0
_refine_ls_restrained_S_all 1.034
_refine_ls_R_factor_all 0.0671
_refine_ls_R_factor_gt 0.0514
_refine_ls_shift/su_max 0.000
_refine_ls_shift/su_mean 0.000
_refine_ls_structure_factor_coef Fsqd
_refine_ls_weighting_details 'calc w=1/[\s^2^(Fo^2^)+(0.0775P)^2^+0.2054P] where P=(Fo^2^+2Fc^2^)/3'
_refine_ls_weighting_scheme calc
_refine_ls_wR_factor_gt 0.1419
_refine_ls_wR_factor_ref 0.1548
_reflns_number_gt 4610
_reflns_number_total 6205
_reflns_threshold_expression >2sigma(I)
_cod_data_source_file c3ra45749d.txt
_cod_data_source_block al54m
_cod_depositor_comments
;
The following automatic conversions were performed:

data item '_symmetry_cell_setting' value 'Triclinic' was changed to
'triclinic' in accordance with the
/home/saulius/struct/COD-crude-data/automatic-downloads/DataCite-retrospective/RSC/depositions/lib/dictionaries/cif_core.dic
dictionary named 'cif_core.dic' version 2.4.2 last updated on
2011-04-26.

Automatic conversion script
Id: cif_fix_values 6909 2019-04-08 15:41:33Z antanas 
;
_cod_database_code 7239399

loop_
_symmetry_equiv_pos_site_id
_symmetry_equiv_pos_as_xyz
1 x,y,z
2 -x,-y,-z

loop_
_atom_site_aniso_label
_atom_site_aniso_U_11
_atom_site_aniso_U_22
_atom_site_aniso_U_33
_atom_site_aniso_U_23
_atom_site_aniso_U_13
_atom_site_aniso_U_12
O1 0.0589 0.0668 0.0478 0.0101 0.0008 0.0209
O2 0.0590 0.0713 0.0567 0.0085 0.0108 0.0222
O3 0.0703 0.0672 0.0427 0.0126 0.0026 0.0071
O4 0.1189 0.0895 0.0888 0.0488 0.0369 0.0144
O5 0.0720 0.0849 0.1019 0.0498 0.0194 0.0028
O6 0.0692 0.0662 0.0544 -0.0008 0.0009 -0.0007
N1 0.0497 0.0757 0.0658 0.0305 0.0071 0.0183
C1 0.0492 0.0414 0.0399 0.0091 0.0065 0.0055
C2 0.0461 0.0474 0.0444 0.0128 0.0043 0.0137
C3 0.0557 0.0560 0.0379 0.0019 0.0041 0.0088
C4 0.0486 0.0432 0.0454 0.0106 0.0072 0.0063
C5 0.0522 0.0549 0.0469 0.0092 0.0022 0.0133
C6 0.0454 0.0483 0.0455 0.0120 0.0029 0.0133
C7 0.0512 0.0465 0.0434 0.0133 0.0034 0.0077
C9 0.0633 0.0504 0.0355 0.0077 0.0054 0.0148
C10 0.0497 0.0496 0.0487 0.0168 0.0071 0.0155
C11 0.0570 0.0555 0.0506 0.0178 0.0060 0.0153
C12 0.0490 0.0415 0.0466 0.0069 0.0037 0.0082
C13 0.0615 0.0553 0.0436 0.0120 0.0104 0.0223
C14 0.0599 0.0744 0.0546 0.0230 0.0139 0.0229
C15 0.0617 0.0521 0.0558 0.0175 0.0066 0.0096
C16 0.0508 0.0499 0.0552 0.0118 0.0033 0.0123
C17 0.0487 0.0518 0.0440 0.0037 0.0083 0.0091
C18 0.0834 0.0712 0.0517 0.0247 0.0144 0.0213
C19 0.0478 0.0587 0.0683 0.0228 0.0033 0.0096
C20 0.0480 0.0555 0.0673 0.0124 0.0084 0.0085
C21 0.0515 0.0723 0.0718 0.0291 0.0118 0.0151
C22 0.0608 0.0502 0.0643 0.0171 0.0138 0.0058
C23 0.0634 0.0545 0.0754 0.0271 0.0135 0.0105
C24 0.0762 0.0670 0.0703 0.0368 0.0243 0.0238
C25 0.0630 0.0610 0.0721 0.0298 0.0037 0.0128
C26 0.0677 0.0668 0.0775 0.0174 -0.0060 0.0217
C27 0.0717 0.0771 0.0999 0.0391 -0.0179 -0.0050
C28 0.1077 0.0786 0.1246 0.0585 0.0505 0.0257
C29 0.0962 0.1191 0.0780 0.0356 0.0013 0.0449
C30 0.0870 0.1341 0.1500 0.0995 -0.0089 -0.0052
C31 0.1025 0.1130 0.1544 0.0929 0.0132 0.0000
C32 0.0900 0.1515 0.1099 0.0841 -0.0026 0.0207

loop_
_atom_site_label
_atom_site_type_symbol
_atom_site_thermal_displace_type
_atom_site_fract_x
_atom_site_fract_y
_atom_site_fract_z
_atom_site_occupancy
_atom_site_U_iso_or_equiv
O1 O Uani -0.07816 0.68445 0.08354 1.000 0.0591
O2 O Uani 0.57313 0.62468 0.24209 1.000 0.0636
O3 O Uani 0.58830 0.85654 0.54746 1.000 0.0641
O4 O Uani 0.20086 0.47347 0.59536 1.000 0.0973
O5 O Uani 1.01482 1.24009 0.23757 1.000 0.0861
O6 O Uani 0.77149 1.04769 0.53741 1.000 0.0717
N1 N Uani -0.30204 0.77522 -0.01876 1.000 0.0621
C1 C Uani 0.33202 0.68541 0.22833 1.000 0.0458
C2 C Uani 0.51661 0.74886 0.37143 1.000 0.0464
C3 C Uani 0.15581 0.61871 0.09472 1.000 0.0540
C4 C Uani 0.48007 0.68161 0.27573 1.000 0.0478
C5 C Uani 0.67233 0.93478 0.49913 1.000 0.0534
C6 C Uani 0.63451 0.87608 0.40633 1.000 0.0472
C7 C Uani 0.05440 0.68951 0.13432 1.000 0.0487
C9 C Uani 0.23145 0.75707 0.26680 1.000 0.0513
C10 C Uani 0.42905 0.66936 0.42407 1.000 0.0488
C11 C Uani 0.46861 0.72720 0.51216 1.000 0.0545
C12 C Uani 0.73043 0.96598 0.35742 1.000 0.0482
C13 C Uani 0.09346 0.75974 0.22099 1.000 0.0528
C14 C Uani -0.18240 0.76060 0.12118 1.000 0.0613
C15 C Uani 0.30715 0.53717 0.39396 1.000 0.0580
C16 C Uani 0.89789 1.00316 0.37007 1.000 0.0536
C17 C Uani 0.29112 0.61570 0.14088 1.000 0.0513
C18 C Uani 0.39362 0.65986 0.56777 1.000 0.0677
C19 C Uani 0.65826 1.02007 0.30063 1.000 0.0592
C20 C Uani 0.98835 1.09142 0.32811 1.000 0.0595
C21 C Uani -0.32978 0.72821 0.05658 1.000 0.0643
C22 C Uani 0.91427 1.14859 0.27382 1.000 0.0604
C23 C Uani 0.22863 0.46850 0.44843 1.000 0.0643
C24 C Uani 0.27169 0.53057 0.53576 1.000 0.0668
C25 C Uani 0.74900 1.11075 0.25893 1.000 0.0651
C26 C Uani -0.44858 0.71610 -0.08222 1.000 0.0721
C27 C Uani -0.24812 0.92941 -0.00064 1.000 0.0881
C28 C Uani 0.07829 0.33942 0.56840 1.000 0.0969
C29 C Uani -0.41827 0.74949 -0.16442 1.000 0.0946
C30 C Uani -0.20874 0.97254 -0.08072 1.000 0.1226
C31 C Uani 0.94623 1.31472 0.19042 1.000 0.1205
C32 C Uani -0.35287 0.90933 -0.15022 1.000 0.1130
H3 H Uiso 0.13136 0.57315 0.03648 1.000 0.0648
H9 H Uiso 0.25727 0.80451 0.32480 1.000 0.0616
H13 H Uiso 0.02713 0.80828 0.24802 1.000 0.0633
H14A H Uiso -0.12660 0.86357 0.13924 1.000 0.0736
H14B H Uiso -0.21376 0.73078 0.17084 1.000 0.0736
H15 H Uiso 0.27832 0.49444 0.33551 1.000 0.0696
H16 H Uiso 0.94939 0.96761 0.40760 1.000 0.0643
H17 H Uiso 0.35698 0.56664 0.11381 1.000 0.0616
H18 H Uiso 0.42449 0.70074 0.62628 1.000 0.0813
H19 H Uiso 0.54651 0.99512 0.29018 1.000 0.0710
H20 H Uiso 1.09983 1.11283 0.33624 1.000 0.0714
H21A H Uiso -0.38249 0.62472 0.03894 1.000 0.0772
H21B H Uiso -0.40383 0.77317 0.08429 1.000 0.0772
H23 H Uiso 0.14707 0.38092 0.42687 1.000 0.0772
H25 H Uiso 0.69808 1.14590 0.22094 1.000 0.0781
H26A H Uiso -0.53070 0.75634 -0.06045 1.000 0.0865
H26B H Uiso -0.48851 0.61228 -0.09228 1.000 0.0865
H27A H Uiso -0.15306 0.96956 0.04292 1.000 0.1057
H27B H Uiso -0.33154 0.96803 0.02083 1.000 0.1057
H28A H Uiso -0.01036 0.34741 0.53360 1.000 0.1453
H28B H Uiso 0.04219 0.31194 0.61727 1.000 0.1453
H28C H Uiso 0.11952 0.26757 0.53597 1.000 0.1453
H29A H Uiso -0.51800 0.71125 -0.20466 1.000 0.1135
H29B H Uiso -0.34184 0.70362 -0.18844 1.000 0.1135
H30A H Uiso -0.17432 1.07694 -0.06790 1.000 0.1472
H30B H Uiso -0.12070 0.93895 -0.10006 1.000 0.1472
H31A H Uiso 0.87367 1.24679 0.14136 1.000 0.1808
H31B H Uiso 1.03005 1.38014 0.17237 1.000 0.1808
H31C H Uiso 0.88826 1.36805 0.22542 1.000 0.1808
H32A H Uiso -0.43543 0.95364 -0.13448 1.000 0.1356
H32B H Uiso -0.32223 0.92927 -0.20250 1.000 0.1356

loop_
_atom_type_symbol
_atom_type_description
_atom_type_scat_dispersion_real
_atom_type_scat_dispersion_imag
_atom_type_scat_source
C C 0.0033 0.0016 ' International Tables Vol C Tables 4.2.6.8 and 6.1.1.4'
H H 0.0000 0.0000 ' International Tables Vol C Tables 4.2.6.8 and 6.1.1.4'
N N 0.0061 0.0033 ' International Tables Vol C Tables 4.2.6.8 and 6.1.1.4'
O O 0.0106 0.0060 ' International Tables Vol C Tables 4.2.6.8 and 6.1.1.4'

loop_
_geom_angle_atom_site_label_1
_geom_angle_atom_site_label_2
_geom_angle_atom_site_label_3
_geom_angle
_geom_angle_publ_flag
C7 O1 C14 117.78 yes
C5 O3 C11 122.57 yes
C24 O4 C28 118.97 yes
C22 O5 C31 117.92 yes
C21 N1 C26 110.44 yes
C21 N1 C27 112.54 yes
C26 N1 C27 109.21 yes
C4 C1 C9 122.43 no
C4 C1 C17 119.38 no
C9 C1 C17 118.18 no
C4 C2 C6 120.65 no
C4 C2 C10 118.05 no
C6 C2 C10 121.20 no
C7 C3 C17 120.38 no
O2 C4 C1 123.13 yes
O2 C4 C2 118.21 yes
C1 C4 C2 118.65 no
O3 C5 O6 116.32 yes
O3 C5 C6 118.14 yes
O6 C5 C6 125.54 yes
C2 C6 C5 119.39 no
C2 C6 C12 125.07 no
C5 C6 C12 115.53 no
O1 C7 C3 116.05 yes
O1 C7 C13 124.49 yes
C3 C7 C13 119.46 no
C1 C9 C13 121.45 no
C2 C10 C11 118.14 no
C2 C10 C15 125.25 no
C11 C10 C15 116.60 no
O3 C11 C10 120.55 yes
O3 C11 C18 116.69 yes
C10 C11 C18 122.76 no
C6 C12 C16 120.59 no
C6 C12 C19 121.68 no
C16 C12 C19 117.68 no
C7 C13 C9 119.59 no
O1 C14 C21 109.06 yes
C10 C15 C23 121.72 no
C12 C16 C20 121.19 no
C1 C17 C3 120.93 no
C11 C18 C24 119.07 no
C12 C19 C25 121.40 no
C16 C20 C22 120.27 no
N1 C21 C14 115.96 yes
O5 C22 C20 116.05 yes
O5 C22 C25 124.48 yes
C20 C22 C25 119.47 no
C15 C23 C24 119.64 no
O4 C24 C18 115.14 yes
O4 C24 C23 124.66 yes
C18 C24 C23 120.19 no
C19 C25 C22 119.91 no
N1 C26 C29 111.47 yes
N1 C27 C30 110.22 yes
C26 C29 C32 110.37 no
C27 C30 C32 110.94 no
C29 C32 C30 110.14 no
C7 C3 H3 120.00 no
C17 C3 H3 120.00 no
C1 C9 H9 119.00 no
C13 C9 H9 119.00 no
C7 C13 H13 120.00 no
C9 C13 H13 120.00 no
O1 C14 H14A 110.00 no
O1 C14 H14B 110.00 no
C21 C14 H14A 110.00 no
C21 C14 H14B 110.00 no
H14A C14 H14B 108.00 no
C10 C15 H15 119.00 no
C23 C15 H15 119.00 no
C12 C16 H16 119.00 no
C20 C16 H16 119.00 no
C1 C17 H17 120.00 no
C3 C17 H17 120.00 no
C11 C18 H18 120.00 no
C24 C18 H18 120.00 no
C12 C19 H19 119.00 no
C25 C19 H19 119.00 no
C16 C20 H20 120.00 no
C22 C20 H20 120.00 no
N1 C21 H21A 108.00 no
N1 C21 H21B 108.00 no
C14 C21 H21A 108.00 no
C14 C21 H21B 108.00 no
H21A C21 H21B 107.00 no
C15 C23 H23 120.00 no
C24 C23 H23 120.00 no
C19 C25 H25 120.00 no
C22 C25 H25 120.00 no
N1 C26 H26A 109.00 no
N1 C26 H26B 109.00 no
C29 C26 H26A 109.00 no
C29 C26 H26B 109.00 no
H26A C26 H26B 108.00 no
N1 C27 H27A 110.00 no
N1 C27 H27B 110.00 no
C30 C27 H27A 110.00 no
C30 C27 H27B 110.00 no
H27A C27 H27B 108.00 no
O4 C28 H28A 109.00 no
O4 C28 H28B 109.00 no
O4 C28 H28C 109.00 no
H28A C28 H28B 109.00 no
H28A C28 H28C 109.00 no
H28B C28 H28C 109.00 no
C26 C29 H29A 110.00 no
C26 C29 H29B 110.00 no
C32 C29 H29A 110.00 no
C32 C29 H29B 110.00 no
H29A C29 H29B 108.00 no
C27 C30 H30A 109.00 no
C27 C30 H30B 109.00 no
C32 C30 H30A 109.00 no
C32 C30 H30B 109.00 no
H30A C30 H30B 108.00 no
O5 C31 H31A 109.00 no
O5 C31 H31B 109.00 no
O5 C31 H31C 109.00 no
H31A C31 H31B 109.00 no
H31A C31 H31C 109.00 no
H31B C31 H31C 109.00 no
C29 C32 H32A 110.00 no
C29 C32 H32B 110.00 no
C30 C32 H32A 110.00 no
C30 C32 H32B 110.00 no
H32A C32 H32B 108.00 no

loop_
_geom_bond_atom_site_label_1
_geom_bond_atom_site_label_2
_geom_bond_distance
_geom_bond_publ_flag
O1 C7 1.3547 yes
O1 C14 1.4310 yes
O2 C4 1.2136 yes
O3 C5 1.3674 yes
O3 C11 1.3762 yes
O4 C24 1.3596 yes
O4 C28 1.4091 yes
O5 C22 1.3709 yes
O5 C31 1.4097 yes
O6 C5 1.2027 yes
N1 C21 1.4441 yes
N1 C26 1.4621 yes
N1 C27 1.4338 yes
C1 C4 1.4724 no
C1 C9 1.3828 no
C1 C17 1.3994 no
C2 C4 1.5162 no
C2 C6 1.3547 no
C2 C10 1.4425 no
C3 C7 1.3909 no
C3 C17 1.3660 no
C5 C6 1.4637 no
C6 C12 1.4872 no
C7 C13 1.3887 no
C9 C13 1.3815 no
C10 C11 1.3925 no
C10 C15 1.3959 no
C11 C18 1.3703 no
C12 C16 1.3930 no
C12 C19 1.3828 no
C14 C21 1.5067 no
C15 C23 1.3743 no
C16 C20 1.3740 no
C18 C24 1.3795 no
C19 C25 1.3870 no
C20 C22 1.3836 no
C22 C25 1.3745 no
C23 C24 1.3872 no
C26 C29 1.4952 no
C27 C30 1.5186 no
C29 C32 1.4982 no
C30 C32 1.5033 no
C3 H3 0.9300 no
C9 H9 0.9300 no
C13 H13 0.9300 no
C14 H14A 0.9700 no
C14 H14B 0.9700 no
C15 H15 0.9300 no
C16 H16 0.9300 no
C17 H17 0.9300 no
C18 H18 0.9300 no
C19 H19 0.9300 no
C20 H20 0.9300 no
C21 H21A 0.9700 no
C21 H21B 0.9700 no
C23 H23 0.9300 no
C25 H25 0.9300 no
C26 H26A 0.9700 no
C26 H26B 0.9700 no
C27 H27A 0.9700 no
C27 H27B 0.9700 no
C28 H28A 0.9600 no
C28 H28B 0.9600 no
C28 H28C 0.9600 no
C29 H29A 0.9700 no
C29 H29B 0.9700 no
C30 H30A 0.9700 no
C30 H30B 0.9700 no
C31 H31A 0.9600 no
C31 H31B 0.9600 no
C31 H31C 0.9600 no
C32 H32A 0.9700 no
C32 H32B 0.9700 no

loop_
_geom_hbond_atom_site_label_D
_geom_hbond_atom_site_label_H
_geom_hbond_atom_site_label_A
_geom_hbond_distance_DH
_geom_hbond_distance_HA
_geom_hbond_distance_DA
_geom_hbond_angle_DHA
_geom_hbond_site_symmetry_A
_geom_hbond_publ_flag
C9 H9 O6 0.9300 2.4500 3.3313 157.00 2_676 yes
C14 H14B O2 0.9700 2.4200 3.2842 148.00 1_455 yes
C16 H16 O6 0.9300 2.6000 3.3843 143.00 2_776 yes

loop_
_geom_torsion_atom_site_label_1
_geom_torsion_atom_site_label_2
_geom_torsion_atom_site_label_3
_geom_torsion_atom_site_label_4
_geom_torsion
_geom_torsion_publ_flag
C14 O1 C7 C13 2.12 no
C14 O1 C7 C3 -177.68 no
C7 O1 C14 C21 -174.11 no
C11 O3 C5 O6 178.36 no
C5 O3 C11 C10 0.69 no
C5 O3 C11 C18 -179.89 no
C11 O3 C5 C6 -1.24 no
C28 O4 C24 C18 -178.17 no
C28 O4 C24 C23 2.25 no
C31 O5 C22 C25 8.39 no
C31 O5 C22 C20 -172.24 no
C21 N1 C27 C30 175.69 no
C26 N1 C27 C30 -61.29 no
C27 N1 C26 C29 62.08 no
C21 N1 C26 C29 -173.65 no
C26 N1 C21 C14 170.24 no
C27 N1 C21 C14 -67.43 no
C4 C1 C9 C13 179.71 no
C17 C1 C9 C13 0.43 no
C17 C1 C4 C2 -175.88 no
C9 C1 C4 O2 -176.60 no
C17 C1 C4 O2 2.67 no
C9 C1 C17 C3 0.19 no
C9 C1 C4 C2 4.85 no
C4 C1 C17 C3 -179.11 no
C4 C2 C6 C12 4.16 no
C6 C2 C4 C1 -106.62 no
C10 C2 C6 C12 -179.60 no
C10 C2 C4 C1 77.02 no
C6 C2 C4 O2 74.75 no
C6 C2 C10 C11 0.20 no
C10 C2 C4 O2 -101.60 no
C6 C2 C10 C15 -179.33 no
C4 C2 C10 C15 -3.00 no
C4 C2 C6 C5 -177.01 no
C4 C2 C10 C11 176.53 no
C10 C2 C6 C5 -0.77 no
C17 C3 C7 C13 1.29 no
C7 C3 C17 C1 -1.06 no
C17 C3 C7 O1 -178.90 no
O6 C5 C6 C2 -178.29 no
O3 C5 C6 C12 -179.79 no
O6 C5 C6 C12 0.65 no
O3 C5 C6 C2 1.27 no
C2 C6 C12 C16 -123.04 no
C5 C6 C12 C19 -119.38 no
C5 C6 C12 C16 58.09 no
C2 C6 C12 C19 59.49 no
C3 C7 C13 C9 -0.67 no
O1 C7 C13 C9 179.54 no
C1 C9 C13 C7 -0.19 no
C2 C10 C11 O3 -0.12 no
C2 C10 C15 C23 -179.60 no
C15 C10 C11 C18 0.06 no
C2 C10 C11 C18 -179.52 no
C15 C10 C11 O3 179.45 no
C11 C10 C15 C23 0.86 no
O3 C11 C18 C24 179.38 no
C10 C11 C18 C24 -1.20 no
C16 C12 C19 C25 -1.36 no
C6 C12 C19 C25 176.19 no
C6 C12 C16 C20 -177.08 no
C19 C12 C16 C20 0.50 no
O1 C14 C21 N1 -63.21 no
C10 C15 C23 C24 -0.61 no
C12 C16 C20 C22 1.77 no
C11 C18 C24 O4 -178.16 no
C11 C18 C24 C23 1.45 no
C12 C19 C25 C22 -0.05 no
C16 C20 C22 O5 177.41 no
C16 C20 C22 C25 -3.18 no
C20 C22 C25 C19 2.33 no
O5 C22 C25 C19 -178.33 no
C15 C23 C24 O4 178.99 no
C15 C23 C24 C18 -0.57 no
N1 C26 C29 C32 -57.73 no
N1 C27 C30 C32 58.08 no
C26 C29 C32 C30 52.84 no
C27 C30 C32 C29 -53.14 no
